data_7035567
loop_
_publ_author_name
'George, Sheby Mary'
'Kim, Hyo-Suk'
'Oh, Hyun Ji'
'Lah, Myoung Soo'
'Jeon, Dong Ju'
'Park, Bo Keun'
'Han, Jeong Hwan'
'Kim, Chang Gyoun'
'Chung, Taek-Mo'

_publ_section_title
;
 Heteroleptic strontium complexes stabilized by donor-functionalized
 alkoxide and \b-diketonate ligands.
;
_journal_issue 31
_journal_name_full 'Dalton transactions (Cambridge, England : 2003)'
_journal_page_first 14042
_journal_page_last 14053
_journal_paper_doi 10.1039/c5dt01356a
_journal_volume 44
_journal_year 2015
_chemical_formula_sum 'C20 H39 N O4 Sr'
_chemical_formula_weight 445.14
_chemical_name_systematic '[Sr(emeamp)(tmhd)]3'
_chemical_properties_physical 'Air-sensitive, Moisture-sensitive, Hygroscopic, Oxygen-sensitive'
_space_group_crystal_system triclinic
_space_group_IT_number 2
_space_group_name_Hall '-P 1'
_space_group_name_H-M_alt 'P -1'
_symmetry_space_group_name_Hall '-P 1'
_symmetry_space_group_name_H-M 'P -1'
_atom_sites_solution_hydrogens geom
_atom_sites_solution_primary direct
_atom_sites_solution_secondary difmap
_audit_creation_method SHELXL-2014/7
_audit_update_record
;
2015-04-02 deposited with the CCDC.
2015-06-26 downloaded from the CCDC.
;
_cell_angle_alpha 78.9340(10)
_cell_angle_beta 85.2550(10)
_cell_angle_gamma 63.5860(10)
_cell_formula_units_Z 6
_cell_length_a 14.9083(2)
_cell_length_b 15.5225(2)
_cell_length_c 17.1464(2)
_cell_measurement_reflns_used 9931
_cell_measurement_temperature 100(1)
_cell_measurement_theta_max 23.63
_cell_measurement_theta_min 2.42
_cell_volume 3487.59(8)
_computing_cell_refinement 'Bruker SAINT'
_computing_data_collection 'Bruker APEX2'
_computing_data_reduction 'Bruker SAINT'
_computing_molecular_graphics 'Bruker SHELXTL'
_computing_publication_material 'Bruker SHELXTL'
_computing_structure_refinement 'SHELXL-2014/7 (Sheldrick, 2014)'
_computing_structure_solution 'SHELXS-97 (Sheldrick, 2008)'
_diffrn_ambient_temperature 100(1)
_diffrn_measured_fraction_theta_full 1.000
_diffrn_measured_fraction_theta_max 0.995
_diffrn_measurement_device_type 'Bruker APEX-II CCD'
_diffrn_measurement_method '\f and \w scans'
_diffrn_radiation_type MoK\a
_diffrn_radiation_wavelength 0.71073
_diffrn_reflns_av_R_equivalents 0.0000
_diffrn_reflns_av_unetI/netI 0.0826
_diffrn_reflns_laue_measured_fraction_full 1.000
_diffrn_reflns_laue_measured_fraction_max 0.995
_diffrn_reflns_limit_h_max 19
_diffrn_reflns_limit_h_min -19
_diffrn_reflns_limit_k_max 20
_diffrn_reflns_limit_k_min -20
_diffrn_reflns_limit_l_max 22
_diffrn_reflns_limit_l_min 0
_diffrn_reflns_number 17151
_diffrn_reflns_point_group_measured_fraction_full 1.000
_diffrn_reflns_point_group_measured_fraction_max 0.995
_diffrn_reflns_theta_full 25.242
_diffrn_reflns_theta_max 28.229
_diffrn_reflns_theta_min 1.210
_diffrn_source 'fine-focus sealed tube'
_exptl_absorpt_coefficient_mu 2.340
_exptl_absorpt_correction_T_max 0.8349
_exptl_absorpt_correction_T_min 0.6518
_exptl_absorpt_correction_type multi-scan
_exptl_absorpt_process_details 'Bruker SADABS'
_exptl_crystal_colour silver
_exptl_crystal_density_diffrn 1.272
_exptl_crystal_density_meas ?
_exptl_crystal_density_method 'not measured'
_exptl_crystal_description block
_exptl_crystal_F_000 1416
_exptl_crystal_recrystallization_method 'Re-crystallisation from solvent: hexane'
_exptl_crystal_size_max 0.20
_exptl_crystal_size_mid 0.16
_exptl_crystal_size_min 0.08
_refine_diff_density_max 0.871
_refine_diff_density_min -0.569
_refine_diff_density_rms 0.102
_refine_ls_extinction_method none
_refine_ls_goodness_of_fit_ref 1.032
_refine_ls_hydrogen_treatment constr
_refine_ls_matrix_type full
_refine_ls_number_parameters 819
_refine_ls_number_reflns 17151
_refine_ls_number_restraints 106
_refine_ls_restrained_S_all 1.039
_refine_ls_R_factor_all 0.0948
_refine_ls_R_factor_gt 0.0462
_refine_ls_shift/su_max 0.001
_refine_ls_shift/su_mean 0.000
_refine_ls_structure_factor_coef Fsqd
_refine_ls_weighting_details 'w=1/[\s^2^(Fo^2^)+(0.0294P)^2^+2.1069P] where P=(Fo^2^+2Fc^2^)/3'
_refine_ls_weighting_scheme calc
_refine_ls_wR_factor_gt 0.0770
_refine_ls_wR_factor_ref 0.0918
_reflns_Friedel_coverage 0.000
_reflns_number_gt 11223
_reflns_number_total 17151
_reflns_threshold_expression 'I > 2\s(I)'
_cod_data_source_file c5dt01356a2.cif
_cod_data_source_block 20140422lt_0m
_cod_depositor_comments
;
The following automatic conversions were performed:

'_exptl_crystal_density_meas' value 'none' was changed to '?' - the
value is perceived as not measured.

Automatic conversion script
Id: cif_fix_values 3271 2015-04-21 07:52:19Z andrius 

 Adding full bibliography for 7035567--7035572.cif.
;
_cod_database_code 7035567
_shelx_shelxl_version_number 2014/7
_shelx_space_group_comment
;
The symmetry employed for this shelxl refinement is uniquely defined
by the following loop, which should always be used as a source of
symmetry information in preference to the above space-group names.
They are only intended as comments.
;

loop_
_space_group_symop_operation_xyz
'x, y, z'
'-x, -y, -z'

loop_
_atom_site_label
_atom_site_type_symbol
_atom_site_fract_x
_atom_site_fract_y
_atom_site_fract_z
_atom_site_U_iso_or_equiv
_atom_site_adp_type
_atom_site_occupancy
_atom_site_site_symmetry_order
_atom_site_calc_flag
_atom_site_refinement_flags_posn
_atom_site_refinement_flags_adp
_atom_site_refinement_flags_occupancy
_atom_site_disorder_assembly
_atom_site_disorder_group
Sr1 Sr 0.45317(2) 0.80636(2) 0.27706(2) 0.01791(7) Uani 1 1 d . . . . .
Sr2 Sr 0.26580(2) 0.71324(2) 0.20322(2) 0.01886(7) Uani 1 1 d . . . . .
Sr3 Sr 0.18613(2) 0.95093(2) 0.24324(2) 0.02171(8) Uani 1 1 d . . . . .
O1 O 0.58933(14) 0.79090(14) 0.18131(11) 0.0223(5) Uani 1 1 d . . . . .
O2 O 0.58971(14) 0.63667(14) 0.29735(12) 0.0246(5) Uani 1 1 d . . . . .
C1 C 0.6769(2) 0.7286(2) 0.16829(16) 0.0194(7) Uani 1 1 d . . . . .
C2 C 0.7206(2) 0.6319(2) 0.20759(17) 0.0227(7) Uani 1 1 d . . . . .
H2A H 0.7840 0.5912 0.1911 0.027 Uiso 1 1 calc R U . . .
C3 C 0.6767(2) 0.5908(2) 0.27010(17) 0.0214(7) Uani 1 1 d . . . . .
C4 C 0.7353(2) 0.7675(2) 0.10407(17) 0.0232(7) Uani 1 1 d . . . . .
C5 C 0.7247(2) 0.8649(2) 0.12136(18) 0.0291(8) Uani 1 1 d . . . . .
H5A H 0.7555 0.8541 0.1716 0.044 Uiso 1 1 calc R U . . .
H5B H 0.6550 0.9093 0.1231 0.044 Uiso 1 1 calc R U . . .
H5C H 0.7571 0.8922 0.0802 0.044 Uiso 1 1 calc R U . . .
C6 C 0.8464(2) 0.6984(2) 0.1001(2) 0.0335(8) Uani 1 1 d . . . . .
H6A H 0.8768 0.6844 0.1510 0.050 Uiso 1 1 calc R U . . .
H6B H 0.8784 0.7286 0.0610 0.050 Uiso 1 1 calc R U . . .
H6C H 0.8539 0.6388 0.0857 0.050 Uiso 1 1 calc R U . . .
C7 C 0.6852(2) 0.7861(2) 0.02346(17) 0.0297(8) Uani 1 1 d . . . . .
H7A H 0.7185 0.8122 -0.0178 0.044 Uiso 1 1 calc R U . . .
H7B H 0.6160 0.8319 0.0253 0.044 Uiso 1 1 calc R U . . .
H7C H 0.6900 0.7257 0.0127 0.044 Uiso 1 1 calc R U . . .
C8 C 0.7368(2) 0.4845(2) 0.31289(18) 0.0264(7) Uani 1 1 d . . . . .
C9 C 0.7809(2) 0.4912(2) 0.38761(19) 0.0384(9) Uani 1 1 d . . . . .
H9A H 0.7276 0.5262 0.4213 0.058 Uiso 1 1 calc R U . . .
H9B H 0.8219 0.5250 0.3729 0.058 Uiso 1 1 calc R U . . .
H9C H 0.8209 0.4266 0.4156 0.058 Uiso 1 1 calc R U . . .
C10 C 0.8215(3) 0.4217(2) 0.2624(2) 0.0414(9) Uani 1 1 d . . . . .
H10A H 0.8717 0.4454 0.2541 0.062 Uiso 1 1 calc R U . . .
H10B H 0.7952 0.4253 0.2120 0.062 Uiso 1 1 calc R U . . .
H10C H 0.8508 0.3552 0.2894 0.062 Uiso 1 1 calc R U . . .
C11 C 0.6661(2) 0.4368(2) 0.3374(2) 0.0395(9) Uani 1 1 d . . . . .
H11A H 0.7018 0.3740 0.3699 0.059 Uiso 1 1 calc R U . . .
H11B H 0.6411 0.4288 0.2908 0.059 Uiso 1 1 calc R U . . .
H11C H 0.6112 0.4774 0.3670 0.059 Uiso 1 1 calc R U . . .
O5 O 0.22267(14) 0.61454(14) 0.12549(11) 0.0232(5) Uani 1 1 d . . . . .
O6 O 0.20101(16) 0.60380(15) 0.29191(12) 0.0310(5) Uani 1 1 d . . . . .
C21 C 0.1835(2) 0.5556(2) 0.13841(18) 0.0215(7) Uani 1 1 d . . . . .
C22 C 0.1523(2) 0.5229(2) 0.21264(18) 0.0272(7) Uani 1 1 d . . . . .
H22A H 0.1237 0.4802 0.2145 0.033 Uiso 1 1 calc R U . . .
C23 C 0.1606(2) 0.5493(2) 0.28449(19) 0.0283(8) Uani 1 1 d . . . . .
C24 C 0.1736(2) 0.5169(2) 0.06401(17) 0.0219(7) Uani 1 1 d . . . . .
C25 C 0.2789(2) 0.4630(2) 0.03149(19) 0.0301(8) Uani 1 1 d . . . . .
H25A H 0.2743 0.4441 -0.0176 0.045 Uiso 1 1 calc R U . . .
H25B H 0.3169 0.4058 0.0693 0.045 Uiso 1 1 calc R U . . .
H25C H 0.3115 0.5052 0.0224 0.045 Uiso 1 1 calc R U . . .
C26 C 0.1236(2) 0.4483(2) 0.08074(19) 0.0335(8) Uani 1 1 d . . . . .
H26A H 0.0576 0.4817 0.1014 0.050 Uiso 1 1 calc R U . . .
H26B H 0.1626 0.3921 0.1190 0.050 Uiso 1 1 calc R U . . .
H26C H 0.1191 0.4278 0.0324 0.050 Uiso 1 1 calc R U . . .
C27 C 0.1122(2) 0.6048(2) 0.00169(18) 0.0304(8) Uani 1 1 d . . . . .
H27A H 0.1080 0.5828 -0.0459 0.046 Uiso 1 1 calc R U . . .
H27B H 0.1439 0.6477 -0.0099 0.046 Uiso 1 1 calc R U . . .
H27C H 0.0460 0.6391 0.0217 0.046 Uiso 1 1 calc R U . . .
C28 C 0.1218(3) 0.5073(3) 0.36172(19) 0.0343(8) Uani 1 1 d . . . . .
C29 C 0.2133(3) 0.4339(3) 0.4117(2) 0.0666(13) Uani 1 1 d . . . . .
H29A H 0.2523 0.4658 0.4219 0.100 Uiso 1 1 calc R U . . .
H29B H 0.2533 0.3816 0.3834 0.100 Uiso 1 1 calc R U . . .
H29C H 0.1918 0.4080 0.4611 0.100 Uiso 1 1 calc R U . . .
C30 C 0.0611(3) 0.4545(3) 0.3480(2) 0.0651(13) Uani 1 1 d . . . . .
H30A H 0.0382 0.4317 0.3981 0.098 Uiso 1 1 calc R U . . .
H30B H 0.1023 0.4000 0.3225 0.098 Uiso 1 1 calc R U . . .
H30C H 0.0045 0.4987 0.3148 0.098 Uiso 1 1 calc R U . . .
C31 C 0.0598(4) 0.5892(3) 0.4066(3) 0.0789(16) Uani 1 1 d . . . . .
H31A H 0.0004 0.6340 0.3767 0.118 Uiso 1 1 calc R U . . .
H31B H 0.0981 0.6228 0.4144 0.118 Uiso 1 1 calc R U . . .
H31C H 0.0414 0.5628 0.4573 0.118 Uiso 1 1 calc R U . . .
O9 O 0.16083(16) 1.03233(16) 0.35820(13) 0.0353(6) Uani 1 1 d . . . . .
O10 O 0.34029(14) 0.99343(14) 0.26810(11) 0.0237(5) Uani 1 1 d . . . . .
C41 C 0.1879(2) 1.0865(2) 0.38526(18) 0.0264(7) Uani 1 1 d . . . . .
C42 C 0.2679(2) 1.1078(2) 0.35416(18) 0.0283(8) Uani 1 1 d . . . . .
H42A H 0.2752 1.1560 0.3740 0.034 Uiso 1 1 calc R U . . .
C43 C 0.3373(2) 1.0647(2) 0.29699(18) 0.0240(7) Uani 1 1 d . . . . .
C48 C 0.4132(2) 1.1064(2) 0.26692(19) 0.0288(8) Uani 1 1 d . . . . .
C49 C 0.4866(3) 1.0484(3) 0.2086(2) 0.0471(10) Uani 1 1 d . . . . .
H49A H 0.5326 1.0759 0.1912 0.071 Uiso 1 1 calc R U . . .
H49B H 0.4506 1.0509 0.1636 0.071 Uiso 1 1 calc R U . . .
H49C H 0.5229 0.9818 0.2340 0.071 Uiso 1 1 calc R U . . .
C44 C 0.1265(2) 1.1336(2) 0.4553(2) 0.0345(8) Uani 1 1 d . . . . .
C45 C 0.0973(4) 1.0609(3) 0.5087(2) 0.0735(15) Uani 1 1 d . . . . .
H45A H 0.1559 1.0082 0.5348 0.110 Uiso 1 1 calc R U . . .
H45B H 0.0669 1.0358 0.4775 0.110 Uiso 1 1 calc R U . . .
H45C H 0.0505 1.0926 0.5478 0.110 Uiso 1 1 calc R U . . .
C46 C 0.0282(3) 1.2196(3) 0.4197(2) 0.0637(12) Uani 1 1 d . . . . .
H46A H -0.0117 1.2522 0.4614 0.096 Uiso 1 1 calc R U . . .
H46B H -0.0084 1.1952 0.3942 0.096 Uiso 1 1 calc R U . . .
H46C H 0.0439 1.2649 0.3814 0.096 Uiso 1 1 calc R U . . .
C47 C 0.1765(3) 1.1757(4) 0.4998(3) 0.0787(16) Uani 1 1 d . . . . .
H47A H 0.1340 1.2033 0.5424 0.118 Uiso 1 1 calc R U . . .
H47B H 0.1879 1.2256 0.4641 0.118 Uiso 1 1 calc R U . . .
H47C H 0.2393 1.1249 0.5211 0.118 Uiso 1 1 calc R U . . .
C50 C 0.3581(3) 1.2127(2) 0.2246(2) 0.0532(11) Uani 1 1 d . . . . .
H50A H 0.4053 1.2395 0.2101 0.080 Uiso 1 1 calc R U . . .
H50B H 0.3088 1.2503 0.2597 0.080 Uiso 1 1 calc R U . . .
H50C H 0.3257 1.2148 0.1777 0.080 Uiso 1 1 calc R U . . .
C51 C 0.4720(3) 1.1042(3) 0.3366(2) 0.0441(10) Uani 1 1 d . . . . .
H51A H 0.5063 1.0383 0.3642 0.066 Uiso 1 1 calc R U . . .
H51B H 0.4268 1.1443 0.3723 0.066 Uiso 1 1 calc R U . . .
H51C H 0.5201 1.1287 0.3171 0.066 Uiso 1 1 calc R U . . .
O11 O 0.11107(14) 0.85870(14) 0.19858(12) 0.0267(5) Uani 1 1 d D . . . .
O12A O 0.10697(19) 1.12971(16) 0.15879(16) 0.0505(7) Uani 0.541(6) 1 d D . P A 1
N3A N -0.0269(2) 1.0470(2) 0.2200(2) 0.0436(8) Uani 0.541(6) 1 d D . P A 1
C52 C 0.0108(8) 0.8721(8) 0.1940(8) 0.019(3) Uani 0.541(6) 1 d D . P A 1
C53 C -0.0591(4) 0.9621(4) 0.2326(4) 0.0263(17) Uani 0.541(6) 1 d D . P A 1
H53A H -0.0623 0.9403 0.2893 0.032 Uiso 0.541(6) 1 calc R U P A 1
H53B H -0.1261 0.9878 0.2112 0.032 Uiso 0.541(6) 1 calc R U P A 1
C54 C -0.0425(6) 1.0982(6) 0.1479(5) 0.039(2) Uani 0.541(6) 1 d D . P A 1
H54A H -0.1135 1.1294 0.1358 0.046 Uiso 0.541(6) 1 calc R U P A 1
H54B H -0.0078 1.0554 0.1098 0.046 Uiso 0.541(6) 1 calc R U P A 1
C55 C -0.0046(6) 1.1750(5) 0.1417(5) 0.030(2) Uani 0.541(6) 1 d D . P A 1
H55A H -0.0407 1.2184 0.1792 0.036 Uiso 0.541(6) 1 calc R U P A 1
H55B H -0.0180 1.2137 0.0887 0.036 Uiso 0.541(6) 1 calc R U P A 1
C56 C -0.0104(6) 0.7884(5) 0.2371(5) 0.0308(19) Uani 0.541(6) 1 d D U P A 1
H56A H 0.0265 0.7319 0.2126 0.046 Uiso 0.541(6) 1 calc R U P A 1
H56B H -0.0808 0.8066 0.2343 0.046 Uiso 0.541(6) 1 calc R U P A 1
H56C H 0.0095 0.7736 0.2917 0.046 Uiso 0.541(6) 1 calc R U P A 1
C57 C -0.0106(12) 0.8871(8) 0.1049(9) 0.034(3) Uani 0.541(6) 1 d D U P A 1
H57A H 0.0091 0.9353 0.0761 0.050 Uiso 0.541(6) 1 calc R U P A 1
H57B H -0.0809 0.9087 0.0971 0.050 Uiso 0.541(6) 1 calc R U P A 1
H57C H 0.0265 0.8265 0.0859 0.050 Uiso 0.541(6) 1 calc R U P A 1
C58 C -0.0699(7) 1.0973(7) 0.2906(7) 0.038(2) Uani 0.541(6) 1 d D U P A 1
H58A H -0.0408 1.1416 0.2925 0.046 Uiso 0.541(6) 1 calc R U P A 1
H58B H -0.0491 1.0482 0.3384 0.046 Uiso 0.541(6) 1 calc R U P A 1
C59 C -0.1855(8) 1.1556(8) 0.2921(9) 0.059(3) Uani 0.541(6) 1 d D U P A 1
H59A H -0.2079 1.2019 0.2437 0.089 Uiso 0.541(6) 1 calc R U P A 1
H59B H -0.2047 1.1895 0.3364 0.089 Uiso 0.541(6) 1 calc R U P A 1
H59C H -0.2155 1.1114 0.2971 0.089 Uiso 0.541(6) 1 calc R U P A 1
C60 C 0.1411(14) 1.1975(12) 0.1582(11) 0.053(5) Uani 0.541(6) 1 d D U P A 1
H60A H 0.1292 1.2385 0.1069 0.079 Uiso 0.541(6) 1 calc R U P A 1
H60B H 0.2116 1.1653 0.1694 0.079 Uiso 0.541(6) 1 calc R U P A 1
H60C H 0.1066 1.2367 0.1980 0.079 Uiso 0.541(6) 1 calc R U P A 1
O12 O 0.10697(19) 1.12971(16) 0.15879(16) 0.0505(7) Uani 0.459(6) 1 d D . P A 2
N3 N -0.0269(2) 1.0470(2) 0.2200(2) 0.0436(8) Uani 0.459(6) 1 d D . P A 2
C70 C 0.0129(10) 0.8905(10) 0.1751(9) 0.022(3) Uani 0.459(6) 1 d D . P A 2
C71 C -0.0484(5) 1.0015(5) 0.1576(4) 0.030(2) Uani 0.459(6) 1 d D . P A 2
H71A H -0.0313 1.0272 0.1054 0.036 Uiso 0.459(6) 1 calc R U P A 2
H71B H -0.1192 1.0178 0.1577 0.036 Uiso 0.459(6) 1 calc R U P A 2
C72 C -0.0496(7) 1.1534(7) 0.1636(5) 0.037(2) Uani 0.459(6) 1 d D . P A 2
H72A H -0.1106 1.1746 0.1338 0.044 Uiso 0.459(6) 1 calc R U P A 2
H72B H -0.0628 1.2003 0.1982 0.044 Uiso 0.459(6) 1 calc R U P A 2
C73 C 0.0304(7) 1.1583(8) 0.1053(6) 0.038(3) Uani 0.459(6) 1 d D . P A 2
H73A H 0.0469 1.1131 0.0684 0.045 Uiso 0.459(6) 1 calc R U P A 2
H73B H 0.0119 1.2238 0.0759 0.045 Uiso 0.459(6) 1 calc R U P A 2
C75 C -0.0320(7) 0.8413(7) 0.2428(6) 0.038(2) Uani 0.459(6) 1 d D U P A 2
H75A H -0.0004 0.7720 0.2439 0.057 Uiso 0.459(6) 1 calc R U P A 2
H75B H -0.1027 0.8663 0.2340 0.057 Uiso 0.459(6) 1 calc R U P A 2
H75C H -0.0211 0.8548 0.2925 0.057 Uiso 0.459(6) 1 calc R U P A 2
C74 C 0.0066(15) 0.8521(9) 0.1001(10) 0.033(3) Uani 0.459(6) 1 d D U P A 2
H74A H 0.0385 0.8766 0.0566 0.049 Uiso 0.459(6) 1 calc R U P A 2
H74B H -0.0624 0.8739 0.0871 0.049 Uiso 0.459(6) 1 calc R U P A 2
H74C H 0.0397 0.7820 0.1100 0.049 Uiso 0.459(6) 1 calc R U P A 2
C76 C -0.0748(9) 1.0612(10) 0.2894(8) 0.052(4) Uani 0.459(6) 1 d D U P A 2
H76A H -0.0532 1.1004 0.3138 0.062 Uiso 0.459(6) 1 calc R U P A 2
H76B H -0.0534 0.9983 0.3241 0.062 Uiso 0.459(6) 1 calc R U P A 2
C77 C -0.1887(10) 1.1104(10) 0.2863(11) 0.071(4) Uani 0.459(6) 1 d D U P A 2
H77A H -0.2116 1.1757 0.2570 0.106 Uiso 0.459(6) 1 calc R U P A 2
H77B H -0.2148 1.1125 0.3394 0.106 Uiso 0.459(6) 1 calc R U P A 2
H77C H -0.2116 1.0740 0.2606 0.106 Uiso 0.459(6) 1 calc R U P A 2
C78 C 0.1181(14) 1.2092(12) 0.1748(12) 0.034(4) Uani 0.459(6) 1 d D U P A 2
H78A H 0.1180 1.2513 0.1258 0.050 Uiso 0.459(6) 1 calc R U P A 2
H78B H 0.1802 1.1863 0.2023 0.050 Uiso 0.459(6) 1 calc R U P A 2
H78C H 0.0636 1.2448 0.2074 0.050 Uiso 0.459(6) 1 calc R U P A 2
O3 O 0.29957(13) 0.78362(13) 0.31921(11) 0.0182(4) Uani 1 1 d . . . . .
O4 O 0.57611(16) 0.83238(16) 0.36757(12) 0.0323(5) Uani 1 1 d . . . . .
N1 N 0.43490(17) 0.77117(17) 0.44283(14) 0.0220(6) Uani 1 1 d . . . . .
C12 C 0.2903(2) 0.7442(2) 0.39933(17) 0.0215(7) Uani 1 1 d . . . . .
C13 C 0.3299(2) 0.7867(2) 0.45472(17) 0.0241(7) Uani 1 1 d . . . . .
H13A H 0.2875 0.8564 0.4484 0.029 Uiso 1 1 calc R U . . .
H13B H 0.3228 0.7585 0.5091 0.029 Uiso 1 1 calc R U . . .
C14 C 0.4476(2) 0.8529(2) 0.46373(18) 0.0261(7) Uani 1 1 d . . . . .
H14A H 0.4322 0.8555 0.5195 0.031 Uiso 1 1 calc R U . . .
H14B H 0.4006 0.9137 0.4331 0.031 Uiso 1 1 calc R U . . .
C15 C 0.5523(2) 0.8431(2) 0.44818(17) 0.0291(8) Uani 1 1 d . . . . .
H15A H 0.5564 0.9007 0.4582 0.035 Uiso 1 1 calc R U . . .
H15B H 0.5994 0.7866 0.4831 0.035 Uiso 1 1 calc R U . . .
C16 C 0.1788(2) 0.7768(2) 0.42009(19) 0.0323(8) Uani 1 1 d . . . . .
H16A H 0.1454 0.8467 0.4146 0.048 Uiso 1 1 calc R U . . .
H16B H 0.1727 0.7481 0.4739 0.048 Uiso 1 1 calc R U . . .
H16C H 0.1487 0.7560 0.3847 0.048 Uiso 1 1 calc R U . . .
C17 C 0.3435(2) 0.6325(2) 0.41058(18) 0.0285(8) Uani 1 1 d . . . . .
H17A H 0.3063 0.6096 0.3839 0.043 Uiso 1 1 calc R U . . .
H17B H 0.3478 0.6057 0.4662 0.043 Uiso 1 1 calc R U . . .
H17C H 0.4097 0.6121 0.3887 0.043 Uiso 1 1 calc R U . . .
C18 C 0.5080(2) 0.6759(2) 0.48607(18) 0.0293(8) Uani 1 1 d . . . . .
H18A H 0.5744 0.6651 0.4664 0.035 Uiso 1 1 calc R U . . .
H18B H 0.4943 0.6250 0.4728 0.035 Uiso 1 1 calc R U . . .
C19 C 0.5099(3) 0.6640(2) 0.57659(19) 0.0377(9) Uani 1 1 d . . . . .
H19A H 0.5360 0.7052 0.5912 0.057 Uiso 1 1 calc R U . . .
H19B H 0.5518 0.5972 0.5986 0.057 Uiso 1 1 calc R U . . .
H19C H 0.4431 0.6823 0.5968 0.057 Uiso 1 1 calc R U . . .
C20 C 0.6793(3) 0.8078(3) 0.3504(2) 0.0477(10) Uani 1 1 d . . . . .
H20A H 0.6929 0.8615 0.3552 0.072 Uiso 1 1 calc R U . . .
H20B H 0.6938 0.7944 0.2972 0.072 Uiso 1 1 calc R U . . .
H20C H 0.7206 0.7511 0.3872 0.072 Uiso 1 1 calc R U . . .
O7 O 0.33156(14) 0.84549(13) 0.16542(11) 0.0189(4) Uani 1 1 d . . . . .
O8 O 0.43790(15) 0.56044(14) 0.20818(12) 0.0281(5) Uani 1 1 d . . . . .
N2 N 0.37926(18) 0.70702(17) 0.05596(14) 0.0215(6) Uani 1 1 d . . . . .
C32 C 0.3426(2) 0.8748(2) 0.08317(17) 0.0203(7) Uani 1 1 d . . . . .
C33 C 0.4129(2) 0.7848(2) 0.04701(17) 0.0223(7) Uani 1 1 d . . . . .
H33A H 0.4204 0.8058 -0.0092 0.027 Uiso 1 1 calc R U . . .
H33B H 0.4783 0.7575 0.0716 0.027 Uiso 1 1 calc R U . . .
C34 C 0.4633(2) 0.6097(2) 0.06674(19) 0.0291(8) Uani 1 1 d . . . . .
H34A H 0.5155 0.6103 0.0293 0.035 Uiso 1 1 calc R U . . .
H34B H 0.4411 0.5638 0.0545 0.035 Uiso 1 1 calc R U . . .
C35 C 0.5064(2) 0.5750(2) 0.14910(18) 0.0312(8) Uani 1 1 d . . . . .
H35A H 0.5665 0.5140 0.1501 0.037 Uiso 1 1 calc R U . . .
H35B H 0.5256 0.6225 0.1624 0.037 Uiso 1 1 calc R U . . .
C36 C 0.3915(2) 0.9448(2) 0.06981(17) 0.0258(7) Uani 1 1 d . . . . .
H36A H 0.3496 1.0023 0.0917 0.039 Uiso 1 1 calc R U . . .
H36B H 0.3998 0.9628 0.0139 0.039 Uiso 1 1 calc R U . . .
H36C H 0.4558 0.9132 0.0955 0.039 Uiso 1 1 calc R U . . .
C37 C 0.2396(2) 0.9292(2) 0.04265(17) 0.0271(7) Uani 1 1 d . . . . .
H37A H 0.2027 0.8911 0.0570 0.041 Uiso 1 1 calc R U . . .
H37B H 0.2480 0.9391 -0.0140 0.041 Uiso 1 1 calc R U . . .
H37C H 0.2035 0.9912 0.0595 0.041 Uiso 1 1 calc R U . . .
C38 C 0.3169(2) 0.7189(2) -0.01355(18) 0.0281(7) Uani 1 1 d . . . . .
H38A H 0.2889 0.6722 -0.0005 0.034 Uiso 1 1 calc R U . . .
H38B H 0.2612 0.7836 -0.0195 0.034 Uiso 1 1 calc R U . . .
C39 C 0.3683(3) 0.7064(3) -0.0926(2) 0.0499(10) Uani 1 1 d . . . . .
H39A H 0.3888 0.7574 -0.1100 0.075 Uiso 1 1 calc R U . . .
H39B H 0.3228 0.7096 -0.1308 0.075 Uiso 1 1 calc R U . . .
H39C H 0.4260 0.6441 -0.0875 0.075 Uiso 1 1 calc R U . . .
C40 C 0.4340(2) 0.4692(2) 0.2150(2) 0.0353(8) Uani 1 1 d . . . . .
H40A H 0.4182 0.4620 0.1642 0.053 Uiso 1 1 calc R U . . .
H40B H 0.3835 0.4670 0.2528 0.053 Uiso 1 1 calc R U . . .
H40C H 0.4979 0.4170 0.2328 0.053 Uiso 1 1 calc R U . . .

loop_
_atom_site_aniso_label
_atom_site_aniso_U_11
_atom_site_aniso_U_22
_atom_site_aniso_U_33
_atom_site_aniso_U_23
_atom_site_aniso_U_13
_atom_site_aniso_U_12
Sr1 0.01566(15) 0.02055(15) 0.01879(15) -0.00333(12) -0.00138(11) -0.00885(12)
Sr2 0.01824(15) 0.01926(15) 0.02269(16) -0.00700(12) 0.00160(12) -0.01035(12)
Sr3 0.01715(15) 0.01792(15) 0.02974(17) -0.00812(13) -0.00392(12) -0.00517(12)
O1 0.0169(11) 0.0235(11) 0.0239(11) -0.0015(9) 0.0009(9) -0.0078(10)
O2 0.0196(12) 0.0224(11) 0.0288(12) -0.0007(9) 0.0004(9) -0.0081(10)
C1 0.0182(16) 0.0232(16) 0.0193(16) -0.0070(13) -0.0007(13) -0.0098(14)
C2 0.0190(17) 0.0219(17) 0.0249(17) -0.0017(14) 0.0010(13) -0.0080(14)
C3 0.0197(17) 0.0215(16) 0.0230(17) -0.0022(13) -0.0049(13) -0.0089(14)
C4 0.0215(17) 0.0260(17) 0.0258(17) -0.0064(14) 0.0031(13) -0.0136(14)
C5 0.0311(19) 0.038(2) 0.0280(18) -0.0062(15) 0.0024(15) -0.0238(16)
C6 0.0278(19) 0.035(2) 0.038(2) -0.0027(16) 0.0079(15) -0.0162(16)
C7 0.038(2) 0.0318(19) 0.0247(18) -0.0064(15) 0.0028(15) -0.0206(17)
C8 0.0250(18) 0.0224(17) 0.0279(18) 0.0039(14) -0.0055(14) -0.0092(15)
C9 0.033(2) 0.037(2) 0.037(2) 0.0003(17) -0.0118(16) -0.0078(17)
C10 0.043(2) 0.0240(19) 0.044(2) -0.0005(16) 0.0035(18) -0.0054(17)
C11 0.035(2) 0.0294(19) 0.049(2) 0.0092(17) -0.0082(17) -0.0145(17)
O5 0.0275(12) 0.0249(11) 0.0237(12) -0.0059(9) 0.0012(9) -0.0169(10)
O6 0.0408(14) 0.0426(14) 0.0276(13) -0.0142(11) 0.0092(10) -0.0327(12)
C21 0.0165(16) 0.0179(16) 0.0314(18) -0.0085(14) -0.0009(13) -0.0070(13)
C22 0.036(2) 0.0342(19) 0.0260(18) -0.0114(15) 0.0065(15) -0.0267(17)
C23 0.0277(19) 0.0369(19) 0.0297(19) -0.0106(15) 0.0067(15) -0.0217(16)
C24 0.0239(17) 0.0200(16) 0.0266(17) -0.0082(13) 0.0015(13) -0.0124(14)
C25 0.0281(19) 0.0274(18) 0.0349(19) -0.0123(15) 0.0013(15) -0.0098(15)
C26 0.043(2) 0.038(2) 0.032(2) -0.0132(16) 0.0025(16) -0.0273(18)
C27 0.0303(19) 0.0330(19) 0.0334(19) -0.0077(16) -0.0036(15) -0.0174(16)
C28 0.046(2) 0.052(2) 0.0267(19) -0.0149(17) 0.0135(16) -0.040(2)
C29 0.076(3) 0.090(3) 0.040(2) 0.005(2) 0.004(2) -0.049(3)
C30 0.092(3) 0.111(4) 0.040(2) -0.015(2) 0.019(2) -0.089(3)
C31 0.120(4) 0.077(3) 0.063(3) -0.034(3) 0.061(3) -0.065(3)
O9 0.0306(13) 0.0379(14) 0.0473(15) -0.0244(12) 0.0059(11) -0.0181(12)
O10 0.0250(12) 0.0210(11) 0.0282(12) -0.0105(9) 0.0001(9) -0.0104(10)
C41 0.0242(18) 0.0242(17) 0.0301(19) -0.0104(15) -0.0028(14) -0.0073(15)
C42 0.037(2) 0.0244(17) 0.0302(19) -0.0107(15) 0.0016(15) -0.0172(16)
C43 0.0323(19) 0.0205(16) 0.0246(17) -0.0086(14) 0.0028(14) -0.0149(15)
C48 0.036(2) 0.0269(18) 0.0315(19) -0.0080(15) -0.0011(15) -0.0197(16)
C49 0.050(2) 0.060(3) 0.053(2) -0.029(2) 0.019(2) -0.038(2)
C44 0.030(2) 0.041(2) 0.038(2) -0.0205(17) 0.0067(16) -0.0162(17)
C45 0.115(4) 0.056(3) 0.048(3) -0.017(2) 0.034(3) -0.038(3)
C46 0.053(3) 0.058(3) 0.064(3) -0.021(2) 0.011(2) -0.008(2)
C47 0.063(3) 0.141(5) 0.071(3) -0.078(3) 0.027(2) -0.060(3)
C50 0.053(3) 0.040(2) 0.069(3) 0.009(2) -0.007(2) -0.029(2)
C51 0.045(2) 0.063(3) 0.043(2) -0.014(2) -0.0007(18) -0.038(2)
O11 0.0144(11) 0.0280(12) 0.0392(13) -0.0144(10) -0.0042(10) -0.0067(10)
O12A 0.0593(18) 0.0205(13) 0.0680(19) -0.0002(12) -0.0361(15) -0.0112(13)
N3A 0.0255(17) 0.0359(18) 0.072(2) -0.0310(18) -0.0060(16) -0.0059(14)
C52 0.009(4) 0.015(4) 0.027(7) 0.006(4) 0.000(4) -0.004(3)
C53 0.023(3) 0.026(3) 0.032(4) -0.003(3) -0.004(3) -0.012(3)
C54 0.039(4) 0.031(5) 0.050(5) -0.002(4) -0.015(4) -0.019(4)
C55 0.028(5) 0.018(4) 0.039(6) 0.011(4) -0.014(4) -0.009(4)
C56 0.024(4) 0.025(4) 0.045(4) 0.000(4) -0.005(3) -0.014(4)
C57 0.023(5) 0.035(7) 0.044(6) -0.009(5) -0.008(4) -0.011(5)
C58 0.029(4) 0.032(5) 0.052(5) -0.002(4) 0.007(3) -0.016(4)
C59 0.033(5) 0.055(7) 0.077(7) -0.032(6) 0.009(4) -0.001(5)
C60 0.046(8) 0.056(8) 0.048(7) 0.013(6) 0.012(6) -0.027(6)
O12 0.0593(18) 0.0205(13) 0.0680(19) -0.0002(12) -0.0361(15) -0.0112(13)
N3 0.0255(17) 0.0359(18) 0.072(2) -0.0310(18) -0.0060(16) -0.0059(14)
C70 0.022(5) 0.028(7) 0.016(6) 0.000(5) 0.000(4) -0.014(5)
C71 0.016(4) 0.034(4) 0.037(5) -0.003(4) -0.009(3) -0.009(3)
C72 0.029(5) 0.039(6) 0.040(6) -0.005(5) -0.010(4) -0.012(5)
C73 0.040(7) 0.033(6) 0.036(6) 0.001(4) -0.010(5) -0.014(5)
C75 0.028(5) 0.042(6) 0.048(6) -0.004(5) -0.008(4) -0.019(5)
C74 0.038(8) 0.039(8) 0.028(5) -0.005(6) -0.009(5) -0.022(7)
C76 0.040(6) 0.067(8) 0.046(6) 0.002(6) -0.004(4) -0.024(6)
C77 0.048(7) 0.087(11) 0.053(8) -0.011(8) 0.010(5) -0.010(8)
C78 0.032(8) 0.026(6) 0.047(9) 0.010(5) -0.014(7) -0.020(5)
O3 0.0176(11) 0.0197(11) 0.0175(11) -0.0021(9) -0.0012(8) -0.0086(9)
O4 0.0308(13) 0.0565(15) 0.0199(12) -0.0095(11) -0.0002(10) -0.0273(12)
N1 0.0199(14) 0.0253(14) 0.0230(14) -0.0058(11) -0.0026(11) -0.0109(12)
C12 0.0220(17) 0.0250(17) 0.0196(16) -0.0027(13) 0.0017(13) -0.0129(14)
C13 0.0234(18) 0.0298(18) 0.0214(17) -0.0057(14) 0.0028(13) -0.0136(15)
C14 0.0340(19) 0.0311(18) 0.0191(16) -0.0065(14) -0.0015(14) -0.0185(16)
C15 0.035(2) 0.045(2) 0.0174(17) -0.0056(15) -0.0016(14) -0.0261(17)
C16 0.0239(18) 0.050(2) 0.0298(19) -0.0101(16) 0.0034(14) -0.0214(17)
C17 0.034(2) 0.0304(18) 0.0245(17) 0.0010(14) -0.0050(14) -0.0185(16)
C18 0.0265(19) 0.0311(19) 0.0300(19) -0.0012(15) -0.0065(15) -0.0129(16)
C19 0.038(2) 0.042(2) 0.032(2) 0.0064(17) -0.0101(16) -0.0199(18)
C20 0.038(2) 0.094(3) 0.032(2) -0.024(2) 0.0072(17) -0.043(2)
O7 0.0218(11) 0.0180(10) 0.0163(10) -0.0022(8) -0.0031(8) -0.0081(9)
O8 0.0260(12) 0.0253(12) 0.0257(12) -0.0024(10) 0.0004(10) -0.0057(10)
N2 0.0249(14) 0.0204(13) 0.0222(14) -0.0053(11) 0.0000(11) -0.0119(12)
C32 0.0243(17) 0.0191(16) 0.0194(16) -0.0012(13) -0.0033(13) -0.0116(14)
C33 0.0232(17) 0.0254(17) 0.0206(16) -0.0018(13) -0.0012(13) -0.0132(14)
C34 0.0267(19) 0.0260(18) 0.0333(19) -0.0074(15) 0.0071(15) -0.0106(15)
C35 0.0185(17) 0.039(2) 0.032(2) -0.0093(16) 0.0016(15) -0.0081(15)
C36 0.0334(19) 0.0237(17) 0.0233(17) 0.0006(14) -0.0057(14) -0.0161(15)
C37 0.0304(19) 0.0237(17) 0.0245(17) 0.0006(14) -0.0064(14) -0.0104(15)
C38 0.0306(19) 0.0290(18) 0.0293(18) -0.0060(15) -0.0022(15) -0.0163(16)
C39 0.059(3) 0.070(3) 0.028(2) -0.0135(19) 0.0013(19) -0.033(2)
C40 0.034(2) 0.0285(19) 0.035(2) -0.0008(16) -0.0062(16) -0.0080(16)

loop_
_atom_type_symbol
_atom_type_description
_atom_type_scat_dispersion_real
_atom_type_scat_dispersion_imag
_atom_type_scat_source
C C 0.0033 0.0016 'International Tables Vol C Tables 4.2.6.8 and 6.1.1.4'
H H 0.0000 0.0000 'International Tables Vol C Tables 4.2.6.8 and 6.1.1.4'
N N 0.0061 0.0033 'International Tables Vol C Tables 4.2.6.8 and 6.1.1.4'
O O 0.0106 0.0060 'International Tables Vol C Tables 4.2.6.8 and 6.1.1.4'
Sr Sr -1.5307 3.2498 'International Tables Vol C Tables 4.2.6.8 and 6.1.1.4'

loop_
_geom_angle_atom_site_label_1
_geom_angle_atom_site_label_2
_geom_angle_atom_site_label_3
_geom_angle
O1 Sr1 O2 69.00(6)
O1 Sr1 O3 149.97(6)
O2 Sr1 O3 103.48(6)
O1 Sr1 O7 91.10(6)
O2 Sr1 O7 114.72(6)
O3 Sr1 O7 64.96(6)
O1 Sr1 O10 105.96(6)
O2 Sr1 O10 166.94(6)
O3 Sr1 O10 86.78(6)
O7 Sr1 O10 76.79(6)
O1 Sr1 O4 80.84(6)
O2 Sr1 O4 81.61(7)
O3 Sr1 O4 127.96(6)
O7 Sr1 O4 157.95(6)
O10 Sr1 O4 85.70(6)
O1 Sr1 N1 136.49(7)
O2 Sr1 N1 84.29(7)
O3 Sr1 N1 67.79(6)
O7 Sr1 N1 131.91(6)
O10 Sr1 N1 92.34(6)
O4 Sr1 N1 61.19(6)
O11 Sr2 O5 101.84(6)
O11 Sr2 O6 95.26(7)
O5 Sr2 O6 68.23(6)
O11 Sr2 O8 177.36(7)
O5 Sr2 O8 80.37(6)
O6 Sr2 O8 86.88(7)
O11 Sr2 O7 79.77(6)
O5 Sr2 O7 134.30(6)
O6 Sr2 O7 157.42(6)
O8 Sr2 O7 97.67(6)
O11 Sr2 O3 80.91(6)
O5 Sr2 O3 163.26(6)
O6 Sr2 O3 95.14(6)
O8 Sr2 O3 97.38(6)
O7 Sr2 O3 62.39(6)
O11 Sr2 N2 113.11(7)
O5 Sr2 N2 74.05(6)
O6 Sr2 N2 136.60(6)
O8 Sr2 N2 65.98(6)
O7 Sr2 N2 64.02(6)
O3 Sr2 N2 120.39(6)
O11 Sr3 O9 134.47(7)
O11 Sr3 O7 80.91(6)
O9 Sr3 O7 137.53(7)
O11 Sr3 O3 82.17(6)
O9 Sr3 O3 93.64(7)
O7 Sr3 O3 64.64(6)
O11 Sr3 O12 107.91(7)
O9 Sr3 O12 85.42(8)
O7 Sr3 O12 107.58(7)
O3 Sr3 O12 166.70(7)
O11 Sr3 O12A 107.91(7)
O9 Sr3 O12A 85.42(8)
O7 Sr3 O12A 107.58(7)
O3 Sr3 O12A 166.70(7)
O11 Sr3 O10 155.21(6)
O9 Sr3 O10 66.34(6)
O7 Sr3 O10 74.76(6)
O3 Sr3 O10 83.16(6)
O12 Sr3 O10 84.32(7)
O12A Sr3 O10 84.32(7)
O11 Sr3 N3 63.23(7)
O9 Sr3 N3 88.19(8)
O7 Sr3 N3 133.92(8)
O3 Sr3 N3 131.14(8)
O12 Sr3 N3 62.14(9)
O10 Sr3 N3 139.78(7)
O11 Sr3 N3A 63.23(7)
O9 Sr3 N3A 88.19(8)
O7 Sr3 N3A 133.92(8)
O3 Sr3 N3A 131.14(8)
O12A Sr3 N3A 62.14(9)
O10 Sr3 N3A 139.78(7)
C1 O1 Sr1 138.71(18)
C3 O2 Sr1 137.63(18)
O1 C1 C2 124.5(3)
O1 C1 C4 114.7(2)
C2 C1 C4 120.8(3)
C1 C2 C3 125.4(3)
O2 C3 C2 124.3(3)
O2 C3 C8 115.7(3)
C2 C3 C8 120.0(3)
C6 C4 C5 108.8(2)
C6 C4 C7 109.6(2)
C5 C4 C7 108.8(2)
C6 C4 C1 114.1(2)
C5 C4 C1 108.3(2)
C7 C4 C1 107.2(2)
C9 C8 C11 108.9(3)
C9 C8 C10 109.4(3)
C11 C8 C10 109.2(3)
C9 C8 C3 106.2(2)
C11 C8 C3 109.6(2)
C10 C8 C3 113.4(3)
C21 O5 Sr2 137.85(18)
C23 O6 Sr2 138.0(2)
O5 C21 C22 125.3(3)
O5 C21 C24 114.9(3)
C22 C21 C24 119.8(3)
C21 C22 C23 125.3(3)
O6 C23 C22 124.6(3)
O6 C23 C28 116.3(3)
C22 C23 C28 119.1(3)
C26 C24 C27 109.0(2)
C26 C24 C25 109.1(2)
C27 C24 C25 109.0(2)
C26 C24 C21 113.8(2)
C27 C24 C21 108.0(2)
C25 C24 C21 107.8(2)
C31 C28 C30 109.8(3)
C31 C28 C29 109.0(3)
C30 C28 C29 107.9(3)
C31 C28 C23 108.9(3)
C30 C28 C23 113.9(3)
C29 C28 C23 107.2(3)
C41 O9 Sr3 141.1(2)
C43 O10 Sr1 138.57(18)
C43 O10 Sr3 128.91(18)
Sr1 O10 Sr3 85.30(6)
O9 C41 C42 124.0(3)
O9 C41 C44 116.2(3)
C42 C41 C44 119.7(3)
C43 C42 C41 127.4(3)
O10 C43 C42 123.2(3)
O10 C43 C48 118.8(3)
C42 C43 C48 118.0(3)
C49 C48 C51 108.6(3)
C49 C48 C50 107.9(3)
C51 C48 C50 108.4(3)
C49 C48 C43 111.5(3)
C51 C48 C43 110.2(3)
C50 C48 C43 110.2(3)
C45 C44 C47 112.9(3)
C45 C44 C41 108.8(3)
C47 C44 C41 114.4(3)
C45 C44 C46 106.8(3)
C47 C44 C46 106.9(3)
C41 C44 C46 106.7(3)
C70 O11 Sr2 137.4(6)
C52 O11 Sr2 130.1(5)
C70 O11 Sr3 128.5(6)
C52 O11 Sr3 133.6(5)
Sr2 O11 Sr3 93.96(7)
C60 O12A C55 112.7(9)
C60 O12A Sr3 124.9(9)
C55 O12A Sr3 116.4(3)
C54 N3A C58 120.1(6)
C54 N3A C53 114.4(4)
C58 N3A C53 104.3(5)
C54 N3A Sr3 106.3(4)
C58 N3A Sr3 105.8(4)
C53 N3A Sr3 104.7(2)
O11 C52 C56 115.9(8)
O11 C52 C57 105.6(10)
C56 C52 C57 108.6(10)
O11 C52 C53 108.5(9)
C56 C52 C53 105.7(7)
C57 C52 C53 112.7(8)
C52 C53 N3A 115.2(5)
N3A C54 C55 109.7(6)
C54 C55 O12A 111.8(6)
N3A C58 C59 116.0(9)
C73 O12 C78 112.0(10)
C73 O12 Sr3 120.9(5)
C78 O12 Sr3 125.5(8)
C76 N3 C71 125.7(7)
C76 N3 C72 109.6(7)
C71 N3 C72 97.0(5)
C76 N3 Sr3 110.8(6)
C71 N3 Sr3 106.2(3)
C72 N3 Sr3 105.0(3)
O11 C70 C71 114.8(10)
O11 C70 C75 104.6(9)
C71 C70 C75 112.5(11)
O11 C70 C74 112.2(12)
C71 C70 C74 106.6(9)
C75 C70 C74 105.8(12)
N3 C71 C70 109.8(7)
C73 C72 N3 117.6(7)
O12 C73 C72 98.5(7)
N3 C76 C77 116.6(11)
C12 O3 Sr1 119.19(16)
C12 O3 Sr3 127.39(16)
Sr1 O3 Sr3 92.07(6)
C12 O3 Sr2 120.40(16)
Sr1 O3 Sr2 104.33(6)
Sr3 O3 Sr2 86.05(5)
C15 O4 C20 112.2(2)
C15 O4 Sr1 120.63(16)
C20 O4 Sr1 124.54(18)
C14 N1 C13 110.4(2)
C14 N1 C18 111.1(2)
C13 N1 C18 113.3(2)
C14 N1 Sr1 100.67(16)
C13 N1 Sr1 103.45(16)
C18 N1 Sr1 116.98(17)
O3 C12 C17 109.3(2)
O3 C12 C13 109.8(2)
C17 C12 C13 113.4(2)
O3 C12 C16 109.6(2)
C17 C12 C16 109.1(2)
C13 C12 C16 105.7(2)
N1 C13 C12 116.4(2)
N1 C14 C15 112.3(3)
O4 C15 C14 108.2(2)
N1 C18 C19 116.8(3)
C32 O7 Sr3 121.56(15)
C32 O7 Sr1 127.83(16)
Sr3 O7 Sr1 91.45(6)
C32 O7 Sr2 116.12(15)
Sr3 O7 Sr2 86.94(6)
Sr1 O7 Sr2 103.71(6)
C40 O8 C35 114.6(2)
C40 O8 Sr2 115.82(17)
C35 O8 Sr2 112.59(16)
C34 N2 C33 112.0(2)
C34 N2 C38 109.2(2)
C33 N2 C38 112.1(2)
C34 N2 Sr2 104.99(16)
C33 N2 Sr2 107.52(16)
C38 N2 Sr2 110.80(16)
O7 C32 C36 110.6(2)
O7 C32 C37 110.0(2)
C36 C32 C37 107.5(2)
O7 C32 C33 109.2(2)
C36 C32 C33 106.9(2)
C37 C32 C33 112.6(2)
N2 C33 C32 114.9(2)
N2 C34 C35 113.6(3)
O8 C35 C34 113.1(3)
C39 C38 N2 117.2(3)

loop_
_geom_bond_atom_site_label_1
_geom_bond_atom_site_label_2
_geom_bond_distance
Sr1 O1 2.4577(19)
Sr1 O2 2.4895(19)
Sr1 O3 2.4977(18)
Sr1 O7 2.5433(18)
Sr1 O10 2.6099(19)
Sr1 O4 2.702(2)
Sr1 N1 2.803(2)
Sr2 O11 2.3986(19)
Sr2 O5 2.5178(19)
Sr2 O6 2.521(2)
Sr2 O8 2.5999(19)
Sr2 O7 2.6019(18)
Sr2 O3 2.6252(18)
Sr2 N2 2.913(2)
Sr3 O11 2.4240(19)
Sr3 O9 2.456(2)
Sr3 O7 2.5223(18)
Sr3 O3 2.5417(18)
Sr3 O12 2.649(2)
Sr3 O12A 2.649(2)
Sr3 O10 2.742(2)
Sr3 N3 2.870(3)
Sr3 N3A 2.870(3)
O1 C1 1.265(3)
O2 C3 1.270(3)
C1 C2 1.395(4)
C1 C4 1.546(4)
C2 C3 1.406(4)
C3 C8 1.547(4)
C4 C6 1.525(4)
C4 C5 1.533(4)
C4 C7 1.542(4)
C8 C9 1.528(4)
C8 C11 1.529(4)
C8 C10 1.530(4)
O5 C21 1.266(3)
O6 C23 1.265(3)
C21 C22 1.399(4)
C21 C24 1.553(4)
C22 C23 1.402(4)
C23 C28 1.547(4)
C24 C26 1.526(4)
C24 C27 1.527(4)
C24 C25 1.530(4)
C28 C31 1.508(5)
C28 C30 1.521(4)
C28 C29 1.526(5)
O9 C41 1.253(3)
O10 C43 1.278(3)
C41 C42 1.411(4)
C41 C44 1.540(4)
C42 C43 1.395(4)
C43 C48 1.548(4)
C48 C49 1.514(4)
C48 C51 1.526(4)
C48 C50 1.535(4)
C44 C45 1.508(5)
C44 C47 1.511(5)
C44 C46 1.549(5)
O11 C70 1.388(14)
O11 C52 1.421(11)
O12A C60 1.356(13)
O12A C55 1.520(8)
N3A C54 1.310(7)
N3A C58 1.509(10)
N3A C53 1.565(6)
C52 C56 1.514(11)
C52 C57 1.539(13)
C52 C53 1.556(13)
C54 C55 1.514(9)
C58 C59 1.550(11)
O12 C73 1.381(9)
O12 C78 1.395(13)
N3 C76 1.341(12)
N3 C71 1.515(7)
N3 C72 1.649(9)
C70 C71 1.530(14)
C70 C75 1.537(13)
C70 C74 1.543(15)
C72 C73 1.511(11)
C76 C77 1.522(14)
O3 C12 1.415(3)
O4 C15 1.421(3)
O4 C20 1.430(4)
N1 C14 1.474(4)
N1 C13 1.477(4)
N1 C18 1.484(4)
C12 C17 1.532(4)
C12 C13 1.537(4)
C12 C16 1.539(4)
C14 C15 1.506(4)
C18 C19 1.528(4)
O7 C32 1.416(3)
O8 C40 1.426(3)
O8 C35 1.438(3)
N2 C34 1.460(4)
N2 C33 1.479(3)
N2 C38 1.505(4)
C32 C36 1.532(4)
C32 C37 1.534(4)
C32 C33 1.535(4)
C34 C35 1.499(4)
C38 C39 1.503(4)
